data_4105257
loop_
_publ_author_name
'Ron Siewertsen'
'Hendrikje Neumann'
'Bengt Buchheim-Stehn'
'Rainer Herges'
'Christian N\"ather'
'Falk Renth'
'Friedrich Temps'

_publ_section_title
;
 Highly Efficient Reversible Z-E Photoisomerization of a Bridged
 Azobenzene with Visible Light through Resolved S1(n\p*) Absorption Bands
;
_journal_name_full 'Journal of the American Chemical Society'
_journal_page_first 15594
_journal_page_last 15595
_journal_paper_doi 10.1021/ja906547d
_journal_volume 131
_journal_year 2009
_chemical_formula_sum 'C14 H12 N2'
_chemical_formula_weight 208.26
_chemical_name_systematic
; 
 ? 
;
_space_group_IT_number 14
_symmetry_cell_setting monoclinic
_symmetry_space_group_name_Hall '-P 2yn'
_symmetry_space_group_name_H-M 'P 1 21/n 1'
_atom_sites_solution_hydrogens geom
_atom_sites_solution_primary direct
_atom_sites_solution_secondary difmap
_audit_creation_method SHELXL-97
_cell_angle_alpha 90.00
_cell_angle_beta 92.759(8)
_cell_angle_gamma 90.00
_cell_formula_units_Z 4
_cell_length_a 8.5090(6)
_cell_length_b 13.1425(7)
_cell_length_c 9.9040(6)
_cell_measurement_reflns_used 7942
_cell_measurement_temperature 170(2)
_cell_measurement_theta_max 28
_cell_measurement_theta_min 2
_cell_volume 1106.28(12)
_computing_cell_refinement 'STOE IPDS program package'
_computing_data_collection 'STOE IPDS program package'
_computing_data_reduction 'STOE IPDS program package'
_computing_molecular_graphics 'CP in SHELXTL-PC'
_computing_publication_material 'XCIF in SHELXTL-PC'
_computing_structure_refinement 'SHELXL-97 (Sheldrick, 1997)'
_computing_structure_solution 'SHELXS-97 (Sheldrick, 1990)'
_diffrn_ambient_temperature 170(2)
_diffrn_measured_fraction_theta_full 0.992
_diffrn_measured_fraction_theta_max 0.992
_diffrn_measurement_device_type 'STOE IPDS-1'
_diffrn_measurement_method 'Phi scans'
_diffrn_radiation_monochromator graphite
_diffrn_radiation_source 'fine-focus sealed tube'
_diffrn_radiation_type MoK\a
_diffrn_radiation_wavelength 0.71073
_diffrn_reflns_av_R_equivalents 0.0432
_diffrn_reflns_av_sigmaI/netI 0.0314
_diffrn_reflns_limit_h_max 11
_diffrn_reflns_limit_h_min -11
_diffrn_reflns_limit_k_max 17
_diffrn_reflns_limit_k_min -17
_diffrn_reflns_limit_l_max 13
_diffrn_reflns_limit_l_min -12
_diffrn_reflns_number 10511
_diffrn_reflns_theta_full 28.07
_diffrn_reflns_theta_max 28.07
_diffrn_reflns_theta_min 2.58
_diffrn_standards_decay_% 0
_diffrn_standards_interval_time 0
_diffrn_standards_number 0
_exptl_absorpt_coefficient_mu 0.075
_exptl_absorpt_correction_type none
_exptl_crystal_colour colourless
_exptl_crystal_density_diffrn 1.250
_exptl_crystal_description block
_exptl_crystal_F_000 440
_exptl_crystal_size_max 0.4
_exptl_crystal_size_mid 0.3
_exptl_crystal_size_min 0.3
_refine_diff_density_max 0.193
_refine_diff_density_min -0.179
_refine_diff_density_rms 0.041
_refine_ls_extinction_coef 0.15(2)
_refine_ls_extinction_expression Fc^*^=kFc[1+0.001xFc^2^\l^3^/sin(2\q)]^-1/4^
_refine_ls_extinction_method SHELXL
_refine_ls_goodness_of_fit_ref 1.048
_refine_ls_hydrogen_treatment mixed
_refine_ls_matrix_type full
_refine_ls_number_parameters 165
_refine_ls_number_reflns 2666
_refine_ls_number_restraints 0
_refine_ls_restrained_S_all 1.048
_refine_ls_R_factor_all 0.0682
_refine_ls_R_factor_gt 0.0481
_refine_ls_shift/su_max 0.000
_refine_ls_shift/su_mean 0.000
_refine_ls_structure_factor_coef Fsqd
_refine_ls_weighting_details 'calc w=1/[\s^2^(Fo^2^)+(0.0803P)^2^+0.1222P] where P=(Fo^2^+2Fc^2^)/3'
_refine_ls_weighting_scheme calc
_refine_ls_wR_factor_gt 0.1251
_refine_ls_wR_factor_ref 0.1372
_reflns_number_gt 2007
_reflns_number_total 2666
_reflns_threshold_expression >2sigma(I)
_cod_data_source_file ja906547d_si_001.cif
_cod_data_source_block herges18
_cod_database_code 4105257

loop_
_symmetry_equiv_pos_as_xyz
'x, y, z'
'-x+1/2, y+1/2, -z+1/2'
'-x, -y, -z'
'x-1/2, -y-1/2, z-1/2'

loop_
_atom_site_label
_atom_site_type_symbol
_atom_site_fract_x
_atom_site_fract_y
_atom_site_fract_z
_atom_site_U_iso_or_equiv
_atom_site_adp_type
_atom_site_occupancy
_atom_site_symmetry_multiplicity
_atom_site_calc_flag
_atom_site_refinement_flags
_atom_site_disorder_assembly
_atom_site_disorder_group
N1 N 0.44253(13) 0.63493(8) 0.06086(10) 0.0332(3) Uani 1 1 d . . .
N2 N 0.57333(13) 0.60208(10) 0.10084(10) 0.0372(3) Uani 1 1 d . . .
C1 C 0.60371(13) 0.57234(11) 0.24036(12) 0.0326(3) Uani 1 1 d . A .
C2 C 0.63378(17) 0.46999(12) 0.26361(14) 0.0427(4) Uani 1 1 d . . .
H2 H 0.6225 0.4225 0.1915 0.051 Uiso 1 1 calc R . .
C3 C 0.68024(19) 0.43736(14) 0.39215(15) 0.0499(4) Uani 1 1 d . . .
H3 H 0.6987 0.3671 0.4092 0.060 Uiso 1 1 calc R . .
C4 C 0.69968(17) 0.50737(14) 0.49564(15) 0.0487(4) Uani 1 1 d . . .
H4 H 0.7334 0.4856 0.5838 0.058 Uiso 1 1 calc R . .
C5 C 0.67024(17) 0.60818(14) 0.47098(14) 0.0467(4) Uani 1 1 d . A .
H5 H 0.6836 0.6554 0.5433 0.056 Uiso 1 1 calc R . .
C6 C 0.62117(15) 0.64403(11) 0.34303(14) 0.0390(4) Uani 1 1 d . . .
C7 C 0.5758(8) 0.7583(4) 0.3483(8) 0.0472(13) Uani 0.456(11) 1 d P A 1
H7A H 0.5405 0.7731 0.4400 0.057 Uiso 0.456(11) 1 calc PR A 1
H7B H 0.6721 0.7988 0.3359 0.057 Uiso 0.456(11) 1 calc PR A 1
C8 C 0.4497(9) 0.7953(6) 0.2468(8) 0.0380(13) Uani 0.456(11) 1 d P A 1
H8A H 0.4921 0.7983 0.1556 0.046 Uiso 0.456(11) 1 calc PR A 1
H8B H 0.4152 0.8645 0.2715 0.046 Uiso 0.456(11) 1 calc PR A 1
C7' C 0.6125(6) 0.7525(3) 0.2968(6) 0.0452(10) Uani 0.544(11) 1 d P A 2
H7C H 0.6544 0.7578 0.2056 0.054 Uiso 0.544(11) 1 calc PR A 2
H7D H 0.6788 0.7952 0.3591 0.054 Uiso 0.544(11) 1 calc PR A 2
C8' C 0.4423(11) 0.7924(6) 0.2926(8) 0.0558(17) Uani 0.544(11) 1 d P A 2
H8C H 0.4203 0.8163 0.3846 0.067 Uiso 0.544(11) 1 calc PR A 2
H8D H 0.4375 0.8528 0.2327 0.067 Uiso 0.544(11) 1 calc PR A 2
C9 C 0.31051(16) 0.72206(10) 0.24658(13) 0.0345(3) Uani 1 1 d . . .
C10 C 0.17379(19) 0.73276(13) 0.31603(15) 0.0486(4) Uani 1 1 d . A .
H10 H 0.1674 0.7853 0.3814 0.058 Uiso 1 1 calc R . .
C11 C 0.04735(19) 0.66909(16) 0.29256(18) 0.0580(5) Uani 1 1 d . . .
H11 H -0.0450 0.6781 0.3414 0.070 Uiso 1 1 calc R A .
C12 C 0.05392(17) 0.59153(14) 0.19764(19) 0.0537(5) Uani 1 1 d . A .
H12 H -0.0331 0.5470 0.1823 0.064 Uiso 1 1 calc R . .
C13 C 0.18769(16) 0.57964(11) 0.12586(14) 0.0393(3) Uani 1 1 d . . .
H13 H 0.1926 0.5279 0.0592 0.047 Uiso 1 1 calc R A .
C14 C 0.31488(14) 0.64378(9) 0.15169(11) 0.0274(3) Uani 1 1 d . A .

loop_
_atom_site_aniso_label
_atom_site_aniso_U_11
_atom_site_aniso_U_22
_atom_site_aniso_U_33
_atom_site_aniso_U_23
_atom_site_aniso_U_13
_atom_site_aniso_U_12
N1 0.0412(6) 0.0376(6) 0.0212(5) 0.0016(4) 0.0035(4) 0.0005(5)
N2 0.0379(6) 0.0486(7) 0.0257(5) 0.0060(5) 0.0083(4) 0.0034(5)
C1 0.0234(5) 0.0494(8) 0.0254(6) 0.0073(5) 0.0058(4) 0.0003(5)
C2 0.0436(8) 0.0516(9) 0.0336(7) 0.0011(6) 0.0077(5) 0.0186(6)
C3 0.0509(9) 0.0563(10) 0.0428(8) 0.0128(7) 0.0051(6) 0.0195(7)
C4 0.0375(7) 0.0746(12) 0.0334(7) 0.0153(7) -0.0035(5) 0.0040(7)
C5 0.0376(7) 0.0647(11) 0.0364(7) -0.0041(7) -0.0105(6) -0.0095(7)
C6 0.0298(6) 0.0446(8) 0.0418(7) 0.0047(6) -0.0076(5) -0.0134(5)
C7 0.048(3) 0.045(2) 0.048(3) -0.007(2) -0.005(2) -0.0213(19)
C8 0.048(2) 0.0240(18) 0.042(3) 0.003(3) -0.002(2) -0.0061(14)
C7' 0.057(2) 0.0342(16) 0.045(2) -0.0007(17) 0.0025(17) -0.0214(15)
C8' 0.091(4) 0.0250(18) 0.050(3) -0.002(3) -0.012(3) -0.0060(18)
C9 0.0411(7) 0.0273(6) 0.0350(6) 0.0014(5) -0.0003(5) 0.0055(5)
C10 0.0549(9) 0.0511(9) 0.0405(8) 0.0014(7) 0.0085(6) 0.0241(7)
C11 0.0389(8) 0.0781(13) 0.0581(10) 0.0269(9) 0.0166(7) 0.0219(8)
C12 0.0296(7) 0.0606(10) 0.0700(11) 0.0248(9) -0.0061(7) -0.0063(7)
C13 0.0389(7) 0.0378(7) 0.0399(7) 0.0040(6) -0.0109(5) -0.0037(6)
C14 0.0320(6) 0.0283(6) 0.0217(5) 0.0057(4) -0.0008(4) 0.0018(5)

loop_
_atom_type_symbol
_atom_type_description
_atom_type_scat_dispersion_real
_atom_type_scat_dispersion_imag
_atom_type_scat_source
C C 0.0033 0.0016 'International Tables Vol C Tables 4.2.6.8 and 6.1.1.4'
H H 0.0000 0.0000 'International Tables Vol C Tables 4.2.6.8 and 6.1.1.4'
N N 0.0061 0.0033 'International Tables Vol C Tables 4.2.6.8 and 6.1.1.4'

loop_
_geom_angle_atom_site_label_1
_geom_angle_atom_site_label_2
_geom_angle_atom_site_label_3
_geom_angle
N2 N1 C14 121.19(10)
N1 N2 C1 120.99(10)
C2 C1 C6 121.61(12)
C2 C1 N2 116.34(12)
C6 C1 N2 121.58(13)
C3 C2 C1 119.74(14)
C4 C3 C2 119.68(16)
C5 C4 C3 119.88(13)
C4 C5 C6 122.19(14)
C1 C6 C5 116.88(14)
C1 C6 C7' 114.8(3)
C5 C6 C7' 127.3(3)
C1 C6 C7 131.5(3)
C5 C6 C7 111.1(3)
C7' C6 C7 23.17(17)
C8 C7 C6 117.3(5)
C7 C8 C9 108.8(6)
C6 C7' C8' 111.5(5)
C9 C8' C7' 119.0(6)
C10 C9 C14 117.33(13)
C10 C9 C8' 114.7(3)
C14 C9 C8' 127.8(4)
C10 C9 C8 127.2(3)
C14 C9 C8 114.9(3)
C8' C9 C8 17.5(3)
C11 C10 C9 121.54(15)
C10 C11 C12 120.30(14)
C13 C12 C11 119.52(15)
C12 C13 C14 119.49(14)
C13 C14 C9 121.80(12)
C13 C14 N1 116.03(11)
C9 C14 N1 121.52(11)

loop_
_geom_bond_atom_site_label_1
_geom_bond_atom_site_label_2
_geom_bond_distance
N1 N2 1.2408(15)
N1 C14 1.4480(15)
N2 C1 1.4473(15)
C1 C2 1.386(2)
C1 C6 1.389(2)
C2 C3 1.383(2)
C3 C4 1.381(2)
C4 C5 1.368(2)
C5 C6 1.397(2)
C6 C7' 1.498(5)
C6 C7 1.552(6)
C7 C8 1.515(10)
C8 C9 1.526(8)
C7' C8' 1.539(11)
C8' C9 1.507(8)
C9 C10 1.387(2)
C9 C14 1.3951(18)
C10 C11 1.374(3)
C11 C12 1.390(3)
C12 C13 1.380(2)
C13 C14 1.3859(18)
